data_4071296
loop_
_publ_author_name
'Zabula, Alexander V.'
'Pape, Tania'
'Hepp, Alexander'
'Hahn, F. Ekkehardt'

_publ_section_title
;
 Homoleptic Complexes of Bisstannylenes with Nickel(0): Synthesis, X-Ray
 Diffraction Studies, and119Sn NMR Investigations
;
_journal_issue 12
_journal_name_full Organometallics
_journal_page_first 2756
_journal_paper_doi 10.1021/om800096f
_journal_volume 27
_journal_year 2008
_chemical_formula_sum 'C76 H108 N8 Ni O4 Sn4'
_chemical_formula_weight 1731.19
_chemical_name_systematic
; 
 ? 
;
_space_group_IT_number 2
_symmetry_cell_setting triclinic
_symmetry_space_group_name_Hall '-P 1'
_symmetry_space_group_name_H-M 'P -1'
_atom_sites_solution_hydrogens geom
_atom_sites_solution_primary direct
_atom_sites_solution_secondary difmap
_audit_creation_method SHELXL-97
_cell_angle_alpha 113.997(5)
_cell_angle_beta 90.057(5)
_cell_angle_gamma 94.065(5)
_cell_formula_units_Z 2
_cell_length_a 13.673(4)
_cell_length_b 15.729(4)
_cell_length_c 18.926(5)
_cell_measurement_reflns_used 900
_cell_measurement_temperature 153(2)
_cell_measurement_theta_max 22.5
_cell_measurement_theta_min 1
_cell_volume 3707.1(17)
_computing_cell_refinement 'SAINT (Bruker AXS, 2000)'
_computing_data_collection 'SMART (Bruker AXS, 2000)'
_computing_data_reduction 'SAINT,SADABS (Bruker AXS, 2000)'
_computing_molecular_graphics
;
ORTEP3,L.J. Farrugia, J. Appl. Cryst. (1997) 30, 565
;
_computing_structure_refinement 'SHELXL-97 (Sheldrick, 1997)'
_computing_structure_solution 'SHELXS-97 (Sheldrick, 1990)'
_diffrn_ambient_temperature 153(2)
_diffrn_detector_area_resol_mean 80
_diffrn_measured_fraction_theta_full 1.000
_diffrn_measured_fraction_theta_max 1.000
_diffrn_measurement_device_type 'CCD area detector'
_diffrn_measurement_method 'Omega and Phi scans'
_diffrn_radiation_monochromator graphite
_diffrn_radiation_source 'rotating anode'
_diffrn_radiation_type MoK\a
_diffrn_radiation_wavelength 0.71073
_diffrn_reflns_av_R_equivalents 0.0756
_diffrn_reflns_av_sigmaI/netI 0.1103
_diffrn_reflns_limit_h_max 16
_diffrn_reflns_limit_h_min -16
_diffrn_reflns_limit_k_max 18
_diffrn_reflns_limit_k_min -18
_diffrn_reflns_limit_l_max 22
_diffrn_reflns_limit_l_min -22
_diffrn_reflns_number 29791
_diffrn_reflns_theta_full 25.00
_diffrn_reflns_theta_max 25.00
_diffrn_reflns_theta_min 1.18
_exptl_absorpt_coefficient_mu 1.631
_exptl_absorpt_correction_T_max 0.9532
_exptl_absorpt_correction_T_min 0.8818
_exptl_absorpt_correction_type multi-scan
_exptl_absorpt_process_details
; 
 Corrections were done with the SADABS program, utilizing the none merged
 raw data obtained from the integration process. Integration and final cell
 refinement were done with SAINT.

 SADABS reports ratio of Tmin/Tmax = 0.766462  

;
_exptl_crystal_colour 'dark red'
_exptl_crystal_density_diffrn 1.551
_exptl_crystal_density_method 'not measured'
_exptl_crystal_description 'transparent plates'
_exptl_crystal_F_000 1760
_exptl_crystal_size_max 0.08
_exptl_crystal_size_mid 0.08
_exptl_crystal_size_min 0.03
_refine_diff_density_max 4.519
_refine_diff_density_min -1.411
_refine_diff_density_rms 0.198
_refine_ls_extinction_method none
_refine_ls_goodness_of_fit_ref 1.023
_refine_ls_hydrogen_treatment noref
_refine_ls_matrix_type full
_refine_ls_number_parameters 850
_refine_ls_number_reflns 13071
_refine_ls_number_restraints 0
_refine_ls_restrained_S_all 1.023
_refine_ls_R_factor_all 0.1100
_refine_ls_R_factor_gt 0.0725
_refine_ls_shift/su_max 0.000
_refine_ls_shift/su_mean 0.000
_refine_ls_structure_factor_coef Fsqd
_refine_ls_weighting_details 'calc w=1/[\s^2^(Fo^2^)+(0.0972P)^2^+8.9550P] where P=(Fo^2^+2Fc^2^)/3'
_refine_ls_weighting_scheme calc
_refine_ls_wR_factor_gt 0.1720
_refine_ls_wR_factor_ref 0.1922
_reflns_number_gt 8874
_reflns_number_total 13071
_reflns_threshold_expression >2sigma(I)
_cod_data_source_file om800096f-file002.cif
_cod_data_source_block sad
_cod_original_sg_symbol_H-M P-1
_cod_database_code 4071296

loop_
_symmetry_equiv_pos_as_xyz
'x, y, z'
'-x, -y, -z'

loop_
_atom_site_label
_atom_site_type_symbol
_atom_site_fract_x
_atom_site_fract_y
_atom_site_fract_z
_atom_site_U_iso_or_equiv
_atom_site_adp_type
_atom_site_occupancy
_atom_site_symmetry_multiplicity
_atom_site_calc_flag
_atom_site_refinement_flags
C82 C 0.6858(13) 0.4525(15) 0.4961(13) 0.097(6) Uani 1 1 d .
H82A H 0.6897 0.5109 0.4879 0.117 Uiso 1 1 calc R
H82B H 0.7517 0.4434 0.5124 0.117 Uiso 1 1 calc R
C91 C 0.8861(15) 0.4628(15) 0.2911(12) 0.099(7) Uani 1 1 d .
H91A H 0.8493 0.5122 0.2861 0.118 Uiso 1 1 calc R
H91B H 0.8709 0.4041 0.2447 0.118 Uiso 1 1 calc R
O91 O 0.8607(13) 0.4513(18) 0.3534(12) 0.192(11) Uani 1 1 d .
O81 O 0.5577(12) 0.3558(11) 0.4336(11) 0.157(8) Uani 1 1 d .
Sn1 Sn 0.44136(5) 0.98354(5) 0.15782(4) 0.02197(18) Uani 1 1 d .
Sn4 Sn 0.26276(5) 0.95620(5) 0.29875(4) 0.02249(18) Uani 1 1 d .
Sn2 Sn 0.27386(5) 0.75607(5) 0.06852(4) 0.02268(18) Uani 1 1 d .
Sn3 Sn 0.44843(5) 0.77428(5) 0.21940(4) 0.02222(18) Uani 1 1 d .
Ni1 Ni 0.34752(8) 0.86888(8) 0.18521(7) 0.0183(3) Uani 1 1 d .
C43 C 0.6360(8) 0.9912(8) 0.3057(6) 0.032(3) Uani 1 1 d .
H43 H 0.6893 0.9593 0.2775 0.038 Uiso 1 1 calc R
C13 C 0.6517(7) 0.8159(7) 0.0975(6) 0.028(2) Uani 1 1 d .
H13 H 0.7024 0.8596 0.1287 0.033 Uiso 1 1 calc R
N1 N 0.5563(6) 1.0023(5) 0.0956(4) 0.0215(18) Uani 1 1 d .
N6 N 0.4370(6) 0.6380(5) 0.2075(5) 0.0230(18) Uani 1 1 d .
N2 N 0.4420(6) 1.1233(5) 0.1880(5) 0.0223(18) Uani 1 1 d .
N4 N 0.1420(6) 0.6871(6) 0.0204(5) 0.0251(19) Uani 1 1 d .
N8 N 0.1236(5) 0.9968(5) 0.3274(5) 0.0216(18) Uani 1 1 d .
N3 N 0.3221(6) 0.6395(5) -0.0165(5) 0.0234(19) Uani 1 1 d .
N7 N 0.2958(6) 1.0851(5) 0.3867(5) 0.0255(19) Uani 1 1 d .
N5 N 0.5504(6) 0.7828(6) 0.3015(5) 0.0257(19) Uani 1 1 d .
C10 C 0.5004(7) 0.6874(7) 0.0096(6) 0.022(2) Uani 1 1 d .
C41 C 0.5363(8) 1.1187(7) 0.3407(6) 0.028(2) Uani 1 1 d .
H41 H 0.5224 1.1759 0.3385 0.034 Uiso 1 1 calc R
C8 C 0.5931(7) 0.8382(7) 0.0472(6) 0.022(2) Uani 1 1 d .
C2 C 0.5247(7) 1.1619(7) 0.1651(6) 0.023(2) Uani 1 1 d .
C14 C 0.4240(7) 0.6156(7) -0.0386(6) 0.024(2) Uani 1 1 d .
H14A H 0.4345 0.5560 -0.0348 0.029 Uiso 1 1 calc R
H14B H 0.4317 0.6058 -0.0933 0.029 Uiso 1 1 calc R
C38 C 0.5809(7) 0.9524(7) 0.3484(6) 0.025(2) Uani 1 1 d .
C52 C 0.2754(8) 0.5352(7) 0.1669(7) 0.031(2) Uani 1 1 d .
C9 C 0.5177(7) 0.7733(6) 0.0047(5) 0.021(2) Uani 1 1 d .
H9 H 0.4767 0.7879 -0.0288 0.025 Uiso 1 1 calc R
C11 C 0.5628(7) 0.6683(7) 0.0596(6) 0.024(2) Uani 1 1 d .
H11 H 0.5536 0.6102 0.0641 0.029 Uiso 1 1 calc R
C1 C 0.5852(7) 1.0944(7) 0.1123(6) 0.022(2) Uani 1 1 d .
C33 C 0.5177(9) 0.5320(7) 0.2520(6) 0.033(3) Uani 1 1 d .
H33 H 0.4762 0.4795 0.2195 0.039 Uiso 1 1 calc R
C12 C 0.6353(7) 0.7314(7) 0.1011(6) 0.028(2) Uani 1 1 d .
H12 H 0.6765 0.7164 0.1341 0.033 Uiso 1 1 calc R
C4 C 0.6437(7) 1.2852(7) 0.1680(6) 0.028(2) Uani 1 1 d .
H4 H 0.6647 1.3497 0.1875 0.034 Uiso 1 1 calc R
C32 C 0.5051(7) 0.6195(7) 0.2525(6) 0.021(2) Uani 1 1 d .
C17 C 0.0736(8) 0.5339(7) -0.0770(7) 0.033(3) Uani 1 1 d .
H17 H 0.0081 0.5481 -0.0633 0.040 Uiso 1 1 calc R
C36 C 0.6396(8) 0.6855(8) 0.3477(7) 0.034(3) Uani 1 1 d .
H36 H 0.6804 0.7379 0.3812 0.040 Uiso 1 1 calc R
C16 C 0.1490(7) 0.5982(7) -0.0386(6) 0.026(2) Uani 1 1 d .
C20 C 0.2627(8) 0.4902(7) -0.1203(6) 0.029(2) Uani 1 1 d .
H20 H 0.3275 0.4757 -0.1364 0.035 Uiso 1 1 calc R
C51 C 0.3788(7) 0.5634(7) 0.1477(6) 0.027(2) Uani 1 1 d .
H51A H 0.4165 0.5074 0.1299 0.032 Uiso 1 1 calc R
H51B H 0.3719 0.5811 0.1034 0.032 Uiso 1 1 calc R
C39 C 0.5004(7) 0.9989(7) 0.3860(6) 0.028(2) Uani 1 1 d .
H39 H 0.4611 0.9736 0.4152 0.033 Uiso 1 1 calc R
C31 C 0.5670(7) 0.6962(7) 0.3013(6) 0.026(2) Uani 1 1 d .
C46 C 0.1213(8) 1.0867(7) 0.3842(6) 0.027(2) Uani 1 1 d .
C15 C 0.2478(8) 0.5753(7) -0.0593(6) 0.028(2) Uani 1 1 d .
C6 C 0.6696(7) 1.1262(7) 0.0869(6) 0.025(2) Uani 1 1 d .
H6 H 0.7076 1.0822 0.0494 0.030 Uiso 1 1 calc R
C42 C 0.6163(8) 1.0724(8) 0.3031(7) 0.033(3) Uani 1 1 d .
H42 H 0.6575 1.0984 0.2753 0.040 Uiso 1 1 calc R
C3 C 0.5567(7) 1.2561(7) 0.1930(6) 0.023(2) Uani 1 1 d .
H3 H 0.5189 1.3012 0.2295 0.028 Uiso 1 1 calc R
C47 C 0.0366(8) 1.1330(8) 0.4095(6) 0.036(3) Uani 1 1 d .
H47 H -0.0255 1.1015 0.3887 0.043 Uiso 1 1 calc R
C37 C 0.6071(8) 0.8648(7) 0.3549(6) 0.031(3) Uani 1 1 d .
H37A H 0.6777 0.8571 0.3448 0.037 Uiso 1 1 calc R
H37B H 0.5962 0.8709 0.4084 0.037 Uiso 1 1 calc R
C50 C 0.2169(9) 1.2240(7) 0.4731(6) 0.035(3) Uani 1 1 d .
H50 H 0.2785 1.2553 0.4953 0.042 Uiso 1 1 calc R
C7 C 0.6108(8) 0.9296(6) 0.0410(6) 0.025(2) Uani 1 1 d .
H7A H 0.6817 0.9495 0.0497 0.030 Uiso 1 1 calc R
H7B H 0.5923 0.9213 -0.0121 0.030 Uiso 1 1 calc R
C35 C 0.6518(8) 0.5963(8) 0.3445(7) 0.036(3) Uani 1 1 d .
H35 H 0.7032 0.5882 0.3745 0.043 Uiso 1 1 calc R
C40 C 0.4763(8) 1.0803(7) 0.3818(6) 0.030(2) Uani 1 1 d .
C45 C 0.2136(7) 1.1339(7) 0.4164(6) 0.026(2) Uani 1 1 d .
C5 C 0.6997(7) 1.2200(7) 0.1146(6) 0.028(2) Uani 1 1 d .
H5 H 0.7585 1.2399 0.0972 0.034 Uiso 1 1 calc R
C56 C 0.0362(7) 0.9437(7) 0.2850(6) 0.027(2) Uani 1 1 d .
H56A H 0.0539 0.9083 0.2307 0.033 Uiso 1 1 calc R
H56B H -0.0110 0.9885 0.2848 0.033 Uiso 1 1 calc R
C21 C 0.3749(7) 1.1838(7) 0.2446(6) 0.026(2) Uani 1 1 d .
H21A H 0.4118 1.2439 0.2764 0.031 Uiso 1 1 calc R
H21B H 0.3540 1.1538 0.2797 0.031 Uiso 1 1 calc R
C30 C -0.0002(8) 0.7356(8) -0.0787(6) 0.037(3) Uani 1 1 d .
H30A H -0.0257 0.7776 -0.0996 0.056 Uiso 1 1 calc R
H30B H -0.0446 0.6788 -0.0942 0.056 Uiso 1 1 calc R
H30C H 0.0650 0.7190 -0.0988 0.056 Uiso 1 1 calc R
C26 C 0.0480(7) 0.7209(7) 0.0460(6) 0.028(2) Uani 1 1 d .
H26A H 0.0524 0.7563 0.1028 0.034 Uiso 1 1 calc R
H26B H 0.0000 0.6665 0.0347 0.034 Uiso 1 1 calc R
C57 C -0.0177(7) 0.8740(7) 0.3131(6) 0.027(2) Uani 1 1 d .
C19 C 0.1848(9) 0.4270(8) -0.1573(7) 0.040(3) Uani 1 1 d .
H19 H 0.1959 0.3687 -0.1980 0.048 Uiso 1 1 calc R
C44 C 0.3903(7) 1.1312(7) 0.4223(6) 0.030(2) Uani 1 1 d .
H44A H 0.3925 1.1379 0.4766 0.036 Uiso 1 1 calc R
H44B H 0.3962 1.1946 0.4231 0.036 Uiso 1 1 calc R
C27 C 0.0071(7) 0.7844(7) 0.0095(6) 0.028(2) Uani 1 1 d .
C22 C 0.2820(7) 1.2045(8) 0.2095(6) 0.030(2) Uani 1 1 d .
C34 C 0.5910(8) 0.5207(7) 0.2989(6) 0.032(3) Uani 1 1 d .
H34 H 0.5982 0.4611 0.2990 0.038 Uiso 1 1 calc R
C18 C 0.0903(9) 0.4490(8) -0.1351(7) 0.044(3) Uani 1 1 d .
H18 H 0.0365 0.4051 -0.1602 0.053 Uiso 1 1 calc R
C60 C -0.0435(10) 0.9215(9) 0.3977(7) 0.050(3) Uani 1 1 d .
H60A H -0.0581 0.8741 0.4182 0.074 Uiso 1 1 calc R
H60B H -0.1011 0.9568 0.4021 0.074 Uiso 1 1 calc R
H60C H 0.0120 0.9640 0.4272 0.074 Uiso 1 1 calc R
C49 C 0.1324(10) 1.2695(9) 0.4982(8) 0.049(3) Uani 1 1 d .
H49 H 0.1358 1.3309 0.5378 0.058 Uiso 1 1 calc R
C53 C 0.2367(9) 0.4468(8) 0.0993(8) 0.046(3) Uani 1 1 d .
H53A H 0.2865 0.4013 0.0851 0.069 Uiso 1 1 calc R
H53B H 0.2215 0.4614 0.0551 0.069 Uiso 1 1 calc R
H53C H 0.1771 0.4205 0.1141 0.069 Uiso 1 1 calc R
C54 C 0.2754(9) 0.5185(9) 0.2402(7) 0.042(3) Uani 1 1 d .
H54A H 0.2079 0.5042 0.2517 0.064 Uiso 1 1 calc R
H54B H 0.3039 0.5746 0.2833 0.064 Uiso 1 1 calc R
H54C H 0.3144 0.4658 0.2331 0.064 Uiso 1 1 calc R
C59 C -0.1099(7) 0.8314(8) 0.2635(7) 0.037(3) Uani 1 1 d .
H59A H -0.0922 0.7939 0.2102 0.055 Uiso 1 1 calc R
H59B H -0.1497 0.8812 0.2642 0.055 Uiso 1 1 calc R
H59C H -0.1476 0.7915 0.2839 0.055 Uiso 1 1 calc R
O61 O 0.2807(5) 0.8941(5) 0.4023(4) 0.0302(17) Uani 1 1 d .
C29 C -0.0978(8) 0.8050(9) 0.0395(7) 0.040(3) Uani 1 1 d .
H29A H -0.0947 0.8380 0.0960 0.060 Uiso 1 1 calc R
H29B H -0.1385 0.7461 0.0246 0.060 Uiso 1 1 calc R
H29C H -0.1267 0.8439 0.0168 0.060 Uiso 1 1 calc R
C28 C 0.0707(9) 0.8755(8) 0.0348(7) 0.041(3) Uani 1 1 d .
H28A H 0.1368 0.8627 0.0153 0.061 Uiso 1 1 calc R
H28B H 0.0742 0.9064 0.0914 0.061 Uiso 1 1 calc R
H28C H 0.0420 0.9163 0.0140 0.061 Uiso 1 1 calc R
C25 C 0.2188(9) 1.1143(9) 0.1644(7) 0.046(3) Uani 1 1 d .
H25A H 0.2048 1.0812 0.1978 0.070 Uiso 1 1 calc R
H25B H 0.2539 1.0747 0.1192 0.070 Uiso 1 1 calc R
H25C H 0.1570 1.1291 0.1473 0.070 Uiso 1 1 calc R
C23 C 0.3075(9) 1.2521(8) 0.1550(7) 0.040(3) Uani 1 1 d .
H23A H 0.2469 1.2640 0.1340 0.060 Uiso 1 1 calc R
H23B H 0.3457 1.2115 0.1124 0.060 Uiso 1 1 calc R
H23C H 0.3461 1.3114 0.1835 0.060 Uiso 1 1 calc R
C48 C 0.0412(9) 1.2233(8) 0.4641(7) 0.043(3) Uani 1 1 d .
H48 H -0.0171 1.2547 0.4790 0.051 Uiso 1 1 calc R
C61 C 0.3060(10) 0.8036(9) 0.3986(7) 0.050(3) Uani 1 1 d .
H61A H 0.3775 0.7979 0.3924 0.060 Uiso 1 1 calc R
H61B H 0.2709 0.7522 0.3543 0.060 Uiso 1 1 calc R
C64 C 0.2459(9) 0.9471(8) 0.4774(6) 0.040(3) Uani 1 1 d .
H64A H 0.1908 0.9830 0.4740 0.048 Uiso 1 1 calc R
H64B H 0.2990 0.9912 0.5108 0.048 Uiso 1 1 calc R
C24 C 0.2265(9) 1.2706(10) 0.2767(8) 0.053(4) Uani 1 1 d .
H24A H 0.2637 1.3316 0.2996 0.079 Uiso 1 1 calc R
H24B H 0.2181 1.2451 0.3160 0.079 Uiso 1 1 calc R
H24C H 0.1620 1.2775 0.2580 0.079 Uiso 1 1 calc R
C58 C 0.0471(8) 0.7952(8) 0.3027(7) 0.039(3) Uani 1 1 d .
H58A H 0.0077 0.7435 0.3077 0.058 Uiso 1 1 calc R
H58B H 0.1000 0.8180 0.3425 0.058 Uiso 1 1 calc R
H58C H 0.0754 0.7734 0.2514 0.058 Uiso 1 1 calc R
C55 C 0.2068(8) 0.6133(8) 0.1790(8) 0.042(3) Uani 1 1 d .
H55A H 0.1434 0.5977 0.1967 0.063 Uiso 1 1 calc R
H55B H 0.1969 0.6194 0.1301 0.063 Uiso 1 1 calc R
H55C H 0.2364 0.6724 0.2180 0.063 Uiso 1 1 calc R
C63 C 0.2122(9) 0.8774(9) 0.5096(7) 0.046(3) Uani 1 1 d .
H63A H 0.2212 0.9046 0.5666 0.055 Uiso 1 1 calc R
H63B H 0.1422 0.8559 0.4957 0.055 Uiso 1 1 calc R
C62 C 0.2756(14) 0.7999(13) 0.4730(10) 0.090(7) Uani 1 1 d .
H62A H 0.2390 0.7393 0.4634 0.108 Uiso 1 1 calc R
H62B H 0.3337 0.8075 0.5069 0.108 Uiso 1 1 calc R
O71 O 0.8399(6) 0.0949(7) 0.2838(6) 0.061(3) Uani 1 1 d .
C71 C 0.8468(11) 0.0497(10) 0.2017(8) 0.058(4) Uani 1 1 d .
H71A H 0.7836 0.0498 0.1761 0.069 Uiso 1 1 calc R
H71B H 0.8623 -0.0158 0.1864 0.069 Uiso 1 1 calc R
C74 C 0.8586(11) 0.1940(9) 0.2995(10) 0.064(4) Uani 1 1 d .
H74A H 0.7989 0.2192 0.2883 0.077 Uiso 1 1 calc R
H74B H 0.8797 0.2309 0.3542 0.077 Uiso 1 1 calc R
C81 C 0.6520(16) 0.3750(16) 0.4269(12) 0.100(6) Uani 1 1 d .
H81A H 0.6619 0.3905 0.3816 0.119 Uiso 1 1 calc R
H81B H 0.6890 0.3202 0.4195 0.119 Uiso 1 1 calc R
C73 C 0.9358(15) 0.1968(13) 0.2484(10) 0.095(6) Uani 1 1 d .
H73A H 1.0008 0.2067 0.2748 0.114 Uiso 1 1 calc R
H73B H 0.9287 0.2482 0.2317 0.114 Uiso 1 1 calc R
C72 C 0.9258(15) 0.1015(12) 0.1779(12) 0.096(6) Uani 1 1 d .
H72A H 0.9065 0.1084 0.1302 0.115 Uiso 1 1 calc R
H72B H 0.9877 0.0701 0.1695 0.115 Uiso 1 1 calc R
C84 C 0.5411(18) 0.3797(16) 0.5132(15) 0.121(9) Uani 1 1 d .
H84A H 0.5498 0.3260 0.5266 0.145 Uiso 1 1 calc R
H84B H 0.4740 0.3997 0.5263 0.145 Uiso 1 1 calc R
C83 C 0.6149(16) 0.4569(18) 0.5542(11) 0.105(7) Uani 1 1 d .
H83A H 0.5850 0.5174 0.5743 0.126 Uiso 1 1 calc R
H83B H 0.6462 0.4485 0.5979 0.126 Uiso 1 1 calc R
C94 C 0.943(2) 0.463(2) 0.4006(15) 0.148(10) Uani 1 1 d .
H94A H 0.9583 0.4026 0.4007 0.178 Uiso 1 1 calc R
H94B H 0.9314 0.5068 0.4544 0.178 Uiso 1 1 calc R
C93 C 1.0258(15) 0.502(2) 0.3679(14) 0.142(11) Uani 1 1 d .
H93A H 1.0424 0.5692 0.4002 0.171 Uiso 1 1 calc R
H93B H 1.0851 0.4676 0.3627 0.171 Uiso 1 1 calc R
C92 C 0.9864(18) 0.488(2) 0.2972(17) 0.179(15) Uani 1 1 d .
H92A H 1.0199 0.4385 0.2562 0.215 Uiso 1 1 calc R
H92B H 0.9980 0.5462 0.2889 0.215 Uiso 1 1 calc R

loop_
_atom_site_aniso_label
_atom_site_aniso_U_11
_atom_site_aniso_U_22
_atom_site_aniso_U_33
_atom_site_aniso_U_23
_atom_site_aniso_U_13
_atom_site_aniso_U_12
C82 0.069(12) 0.129(18) 0.113(17) 0.073(15) 0.013(12) -0.019(12)
C91 0.110(17) 0.111(16) 0.087(14) 0.050(13) 0.039(13) 0.017(13)
O91 0.113(13) 0.36(3) 0.184(19) 0.21(2) -0.037(13) -0.047(17)
O81 0.109(12) 0.115(13) 0.166(17) -0.020(12) 0.051(12) -0.025(10)
Sn1 0.0219(4) 0.0242(4) 0.0265(4) 0.0164(3) 0.0072(3) 0.0066(3)
Sn4 0.0229(4) 0.0259(4) 0.0202(4) 0.0103(3) 0.0068(3) 0.0060(3)
Sn2 0.0212(4) 0.0242(4) 0.0235(4) 0.0098(3) 0.0011(3) 0.0061(3)
Sn3 0.0224(4) 0.0258(4) 0.0244(4) 0.0156(3) 0.0020(3) 0.0060(3)
Ni1 0.0180(6) 0.0214(7) 0.0195(6) 0.0116(5) 0.0043(5) 0.0057(5)
C43 0.030(6) 0.044(7) 0.025(6) 0.018(5) -0.008(5) 0.000(5)
C13 0.022(5) 0.030(6) 0.031(6) 0.012(5) -0.002(5) 0.004(4)
N1 0.026(4) 0.024(4) 0.018(4) 0.011(4) 0.011(4) 0.009(4)
N6 0.026(4) 0.019(4) 0.026(5) 0.010(4) -0.001(4) 0.001(4)
N2 0.025(4) 0.024(4) 0.029(5) 0.021(4) 0.006(4) 0.011(4)
N4 0.016(4) 0.028(5) 0.026(5) 0.007(4) 0.003(4) -0.001(4)
N8 0.017(4) 0.023(4) 0.023(4) 0.008(4) 0.006(3) 0.002(3)
N3 0.032(5) 0.022(4) 0.019(4) 0.010(4) 0.005(4) 0.005(4)
N7 0.035(5) 0.015(4) 0.022(5) 0.003(4) 0.004(4) 0.000(4)
N5 0.020(4) 0.026(5) 0.031(5) 0.011(4) 0.001(4) 0.007(4)
C10 0.019(5) 0.027(5) 0.023(5) 0.013(4) 0.008(4) 0.012(4)
C41 0.036(6) 0.034(6) 0.025(6) 0.022(5) -0.008(5) -0.003(5)
C8 0.020(5) 0.026(5) 0.024(5) 0.013(4) 0.017(4) 0.011(4)
C2 0.024(5) 0.020(5) 0.025(5) 0.011(4) -0.007(4) 0.000(4)
C14 0.023(5) 0.028(6) 0.023(5) 0.011(5) 0.004(4) 0.005(4)
C38 0.028(5) 0.029(6) 0.025(5) 0.018(5) -0.002(4) 0.001(5)
C52 0.028(6) 0.032(6) 0.039(7) 0.020(5) -0.002(5) 0.003(5)
C9 0.025(5) 0.018(5) 0.021(5) 0.007(4) 0.001(4) 0.006(4)
C11 0.016(5) 0.027(5) 0.035(6) 0.019(5) 0.006(4) 0.009(4)
C1 0.018(5) 0.028(6) 0.025(5) 0.013(5) -0.002(4) 0.007(4)
C33 0.047(7) 0.026(6) 0.027(6) 0.012(5) 0.007(5) 0.002(5)
C12 0.022(5) 0.040(6) 0.029(6) 0.020(5) 0.005(5) 0.015(5)
C4 0.029(6) 0.022(5) 0.033(6) 0.011(5) 0.000(5) -0.003(4)
C32 0.023(5) 0.024(5) 0.023(5) 0.014(4) 0.006(4) 0.007(4)
C17 0.030(6) 0.028(6) 0.044(7) 0.015(5) 0.001(5) 0.011(5)
C36 0.036(6) 0.027(6) 0.039(7) 0.014(5) 0.001(5) 0.003(5)
C16 0.030(6) 0.025(6) 0.024(5) 0.009(5) 0.003(5) 0.003(5)
C20 0.039(6) 0.021(5) 0.027(6) 0.008(5) -0.002(5) 0.007(5)
C51 0.027(5) 0.028(6) 0.029(6) 0.013(5) 0.016(5) 0.014(5)
C39 0.030(6) 0.032(6) 0.026(6) 0.017(5) -0.012(5) -0.001(5)
C31 0.025(5) 0.037(6) 0.026(6) 0.020(5) 0.008(4) 0.018(5)
C46 0.037(6) 0.033(6) 0.018(5) 0.017(5) 0.010(5) 0.010(5)
C15 0.037(6) 0.018(5) 0.023(5) 0.003(4) 0.005(5) 0.002(5)
C6 0.029(6) 0.021(5) 0.028(6) 0.012(5) 0.001(5) 0.002(4)
C42 0.032(6) 0.040(7) 0.041(7) 0.030(6) -0.007(5) 0.004(5)
C3 0.025(5) 0.025(5) 0.025(5) 0.015(5) 0.005(4) 0.009(4)
C47 0.038(6) 0.029(6) 0.032(6) 0.002(5) 0.007(5) 0.011(5)
C37 0.031(6) 0.032(6) 0.038(6) 0.021(5) 0.002(5) 0.014(5)
C50 0.044(7) 0.026(6) 0.030(6) 0.007(5) 0.002(5) 0.008(5)
C7 0.033(6) 0.019(5) 0.022(5) 0.008(4) 0.009(5) 0.008(4)
C35 0.039(6) 0.046(7) 0.037(7) 0.029(6) 0.009(5) 0.018(6)
C40 0.035(6) 0.032(6) 0.025(6) 0.012(5) 0.003(5) 0.008(5)
C45 0.031(6) 0.037(6) 0.019(5) 0.018(5) 0.004(4) 0.008(5)
C5 0.021(5) 0.039(6) 0.029(6) 0.018(5) 0.007(5) 0.004(5)
C56 0.029(6) 0.027(6) 0.028(6) 0.014(5) 0.010(5) 0.006(5)
C21 0.031(6) 0.028(6) 0.023(5) 0.014(5) 0.009(5) 0.010(5)
C30 0.036(6) 0.051(7) 0.034(6) 0.028(6) 0.000(5) 0.003(6)
C26 0.023(5) 0.034(6) 0.033(6) 0.019(5) -0.001(5) 0.005(5)
C57 0.028(6) 0.025(6) 0.033(6) 0.015(5) 0.006(5) 0.007(4)
C19 0.048(7) 0.018(6) 0.045(7) 0.004(5) 0.002(6) 0.003(5)
C44 0.036(6) 0.030(6) 0.029(6) 0.017(5) 0.001(5) 0.005(5)
C27 0.023(5) 0.036(6) 0.028(6) 0.014(5) 0.006(5) 0.012(5)
C22 0.025(5) 0.041(6) 0.033(6) 0.025(5) 0.005(5) 0.012(5)
C34 0.047(7) 0.023(6) 0.030(6) 0.013(5) 0.001(5) 0.014(5)
C18 0.043(7) 0.030(7) 0.045(8) 0.004(6) -0.005(6) -0.016(6)
C60 0.062(9) 0.044(8) 0.044(8) 0.019(6) 0.018(7) 0.005(7)
C49 0.054(8) 0.034(7) 0.051(8) 0.010(6) 0.004(7) 0.002(6)
C53 0.045(7) 0.034(7) 0.064(9) 0.025(7) -0.004(7) 0.001(6)
C54 0.040(7) 0.049(8) 0.050(8) 0.031(6) 0.014(6) 0.008(6)
C59 0.023(6) 0.040(7) 0.050(7) 0.022(6) 0.006(5) -0.001(5)
O61 0.044(4) 0.034(4) 0.023(4) 0.019(3) 0.013(3) 0.017(3)
C29 0.027(6) 0.060(8) 0.044(7) 0.028(6) 0.008(5) 0.022(6)
C28 0.045(7) 0.038(7) 0.046(7) 0.022(6) 0.009(6) 0.015(6)
C25 0.044(7) 0.052(8) 0.055(8) 0.032(7) -0.006(6) 0.015(6)
C23 0.055(8) 0.037(7) 0.036(7) 0.021(6) 0.018(6) 0.017(6)
C48 0.042(7) 0.037(7) 0.051(8) 0.017(6) 0.009(6) 0.021(6)
C61 0.053(8) 0.057(8) 0.046(8) 0.025(7) 0.017(7) 0.016(7)
C64 0.054(8) 0.042(7) 0.024(6) 0.013(5) 0.006(6) 0.006(6)
C24 0.038(7) 0.078(10) 0.062(9) 0.045(8) 0.028(7) 0.036(7)
C58 0.032(6) 0.034(6) 0.053(8) 0.019(6) 0.007(6) 0.013(5)
C55 0.024(6) 0.046(7) 0.067(9) 0.035(7) 0.006(6) -0.002(5)
C63 0.049(8) 0.062(9) 0.033(7) 0.028(6) 0.012(6) -0.001(7)
C62 0.119(14) 0.116(14) 0.100(13) 0.098(12) 0.073(12) 0.077(12)
O71 0.044(5) 0.078(7) 0.067(7) 0.036(6) -0.002(5) -0.001(5)
C71 0.069(10) 0.061(9) 0.044(8) 0.021(7) 0.004(7) 0.016(8)
C74 0.055(9) 0.041(8) 0.090(12) 0.021(8) -0.011(8) -0.004(7)
C81 0.103(17) 0.122(19) 0.099(16) 0.071(15) 0.001(14) 0.010(14)
C73 0.115(16) 0.098(15) 0.084(13) 0.053(12) 0.029(12) -0.017(12)
C72 0.102(15) 0.069(12) 0.110(16) 0.032(12) 0.029(13) -0.006(11)
C84 0.14(2) 0.100(17) 0.16(2) 0.084(17) 0.087(19) 0.060(16)
C83 0.115(17) 0.14(2) 0.080(14) 0.064(15) 0.007(13) 0.028(16)
C94 0.13(2) 0.20(3) 0.12(2) 0.08(2) 0.007(19) 0.01(2)
C93 0.058(12) 0.25(3) 0.107(19) 0.07(2) 0.017(13) 0.005(17)
C92 0.093(18) 0.32(4) 0.16(3) 0.15(3) -0.064(18) -0.08(2)

loop_
_atom_type_symbol
_atom_type_description
_atom_type_scat_dispersion_real
_atom_type_scat_dispersion_imag
_atom_type_scat_source
C C 0.0033 0.0016 'International Tables Vol C Tables 4.2.6.8 and 6.1.1.4'
H H 0.0000 0.0000 'International Tables Vol C Tables 4.2.6.8 and 6.1.1.4'
N N 0.0061 0.0033 'International Tables Vol C Tables 4.2.6.8 and 6.1.1.4'
Ni Ni 0.3393 1.1124 'International Tables Vol C Tables 4.2.6.8 and 6.1.1.4'
Sn Sn -0.6537 1.4246 'International Tables Vol C Tables 4.2.6.8 and 6.1.1.4'
O O 0.0106 0.0060 'International Tables Vol C Tables 4.2.6.8 and 6.1.1.4'

loop_
_geom_angle_atom_site_label_1
_geom_angle_atom_site_label_2
_geom_angle_atom_site_label_3
_geom_angle
C81 C82 C83 106.2(17)
O91 C91 C92 108(2)
C91 O91 C94 110(2)
C81 O81 C84 108(2)
N2 Sn1 N1 79.9(3)
N2 Sn1 Ni1 137.1(2)
N1 Sn1 Ni1 143.0(2)
N7 Sn4 N8 80.2(3)
N7 Sn4 Ni1 131.8(2)
N8 Sn4 Ni1 137.9(2)
N7 Sn4 O61 85.2(3)
N8 Sn4 O61 95.1(3)
Ni1 Sn4 O61 111.76(16)
N3 Sn2 N4 80.5(3)
N3 Sn2 Ni1 132.9(2)
N4 Sn2 Ni1 142.1(2)
N5 Sn3 N6 80.1(3)
N5 Sn3 Ni1 141.1(2)
N6 Sn3 Ni1 135.1(2)
Sn2 Ni1 Sn1 108.86(5)
Sn2 Ni1 Sn3 100.04(5)
Sn1 Ni1 Sn3 111.76(5)
Sn2 Ni1 Sn4 125.58(6)
Sn1 Ni1 Sn4 104.28(5)
Sn3 Ni1 Sn4 106.18(5)
C42 C43 C38 122.1(11)
C12 C13 C8 119.5(10)
C1 N1 C7 119.3(8)
C1 N1 Sn1 114.4(6)
C7 N1 Sn1 126.2(6)
C32 N6 C51 121.0(8)
C32 N6 Sn3 113.7(6)
C51 N6 Sn3 124.2(6)
C2 N2 C21 120.8(8)
C2 N2 Sn1 114.3(6)
C21 N2 Sn1 123.4(6)
C16 N4 C26 120.6(8)
C16 N4 Sn2 114.3(6)
C26 N4 Sn2 125.0(7)
C46 N8 C56 122.0(8)
C46 N8 Sn4 113.9(6)
C56 N8 Sn4 123.6(6)
C15 N3 C14 116.7(8)
C15 N3 Sn2 113.8(6)
C14 N3 Sn2 129.5(6)
C45 N7 C44 116.6(8)
C45 N7 Sn4 113.5(7)
C44 N7 Sn4 129.9(6)
C31 N5 C37 118.9(8)
C31 N5 Sn3 113.1(7)
C37 N5 Sn3 128.0(6)
C9 C10 C11 117.4(9)
C9 C10 C14 122.5(9)
C11 C10 C14 120.0(9)
C42 C41 C40 119.4(10)
C9 C8 C13 118.1(9)
C9 C8 C7 121.2(9)
C13 C8 C7 120.6(9)
C3 C2 N2 126.6(9)
C3 C2 C1 118.7(9)
N2 C2 C1 114.4(8)
C10 C14 N3 114.1(8)
C43 C38 C39 117.3(9)
C43 C38 C37 121.7(9)
C39 C38 C37 121.0(9)
C54 C52 C53 109.6(10)
C54 C52 C51 112.3(9)
C53 C52 C51 107.9(9)
C54 C52 C55 107.2(9)
C53 C52 C55 109.6(9)
C51 C52 C55 110.2(8)
C8 C9 C10 121.9(9)
C12 C11 C10 120.6(9)
N1 C1 C6 125.6(9)
N1 C1 C2 115.6(8)
C6 C1 C2 118.6(9)
C32 C33 C34 120.9(10)
C11 C12 C13 122.4(10)
C5 C4 C3 120.1(9)
N6 C32 C33 125.6(9)
N6 C32 C31 115.9(8)
C33 C32 C31 118.5(9)
C16 C17 C18 121.6(10)
C31 C36 C35 119.2(10)
C17 C16 N4 127.3(9)
C17 C16 C15 118.6(9)
N4 C16 C15 114.1(9)
C19 C20 C15 120.8(10)
N6 C51 C52 118.5(8)
C40 C39 C38 121.8(10)
C36 C31 N5 122.3(10)
C36 C31 C32 120.9(9)
N5 C31 C32 116.8(8)
N8 C46 C47 125.0(10)
N8 C46 C45 116.0(9)
C47 C46 C45 119.0(10)
N3 C15 C20 124.2(10)
N3 C15 C16 117.1(8)
C20 C15 C16 118.7(10)
C5 C6 C1 121.7(9)
C43 C42 C41 120.5(11)
C2 C3 C4 120.9(9)
C48 C47 C46 121.2(11)
N5 C37 C38 112.6(8)
C49 C50 C45 121.5(11)
N1 C7 C8 113.1(8)
C34 C35 C36 121.1(10)
C39 C40 C41 118.8(10)
C39 C40 C44 122.4(10)
C41 C40 C44 118.8(9)
C50 C45 N7 124.5(10)
C50 C45 C46 119.2(10)
N7 C45 C46 116.3(9)
C6 C5 C4 119.8(9)
N8 C56 C57 118.3(9)
N2 C21 C22 115.5(8)
N4 C26 C27 116.0(8)
C59 C57 C60 110.0(9)
C59 C57 C58 107.6(9)
C60 C57 C58 109.2(10)
C59 C57 C56 109.0(9)
C60 C57 C56 111.5(9)
C58 C57 C56 109.5(8)
C20 C19 C18 119.7(10)
N7 C44 C40 113.9(9)
C28 C27 C30 110.3(9)
C28 C27 C29 109.3(9)
C30 C27 C29 108.0(9)
C28 C27 C26 110.3(9)
C30 C27 C26 111.7(9)
C29 C27 C26 107.0(8)
C24 C22 C25 110.7(10)
C24 C22 C23 108.5(9)
C25 C22 C23 108.5(9)
C24 C22 C21 106.8(9)
C25 C22 C21 110.4(9)
C23 C22 C21 112.0(9)
C35 C34 C33 119.4(10)
C17 C18 C19 120.4(11)
C50 C49 C48 119.0(11)
C64 O61 C61 108.8(8)
C64 O61 Sn4 118.2(6)
C61 O61 Sn4 132.2(6)
C47 C48 C49 120.1(11)
O61 C61 C62 106.4(10)
O61 C64 C63 106.0(9)
C62 C63 C64 104.0(10)
C63 C62 C61 106.2(11)
C71 O71 C74 103.0(11)
O71 C71 C72 108.1(13)
C73 C74 O71 104.8(13)
O81 C81 C82 107.8(18)
C74 C73 C72 106.3(14)
C71 C72 C73 102.0(14)
O81 C84 C83 104.6(17)
C82 C83 C84 104.4(18)
O91 C94 C93 107(2)
C92 C93 C94 101(2)
C93 C92 C91 112(2)

loop_
_geom_bond_atom_site_label_1
_geom_bond_atom_site_label_2
_geom_bond_distance
C82 C81 1.43(2)
C82 C83 1.45(2)
C91 O91 1.31(2)
C91 C92 1.39(3)
O91 C94 1.39(3)
O81 C81 1.32(2)
O81 C84 1.42(3)
Sn1 N2 2.033(8)
Sn1 N1 2.040(8)
Sn1 Ni1 2.3667(14)
Sn4 N7 2.052(8)
Sn4 N8 2.053(8)
Sn4 Ni1 2.3827(14)
Sn4 O61 2.537(7)
Sn2 N3 2.040(8)
Sn2 N4 2.042(8)
Sn2 Ni1 2.3654(15)
Sn3 N5 2.044(8)
Sn3 N6 2.056(8)
Sn3 Ni1 2.3683(14)
C43 C42 1.345(15)
C43 C38 1.388(14)
C13 C12 1.362(14)
C13 C8 1.406(14)
N1 C1 1.378(12)
N1 C7 1.446(11)
N6 C32 1.384(12)
N6 C51 1.441(12)
N2 C2 1.397(12)
N2 C21 1.481(12)
N4 C16 1.401(13)
N4 C26 1.435(12)
N8 C46 1.387(13)
N8 C56 1.444(12)
N3 C15 1.377(13)
N3 C14 1.484(12)
N7 C45 1.393(13)
N7 C44 1.455(13)
N5 C31 1.394(13)
N5 C37 1.443(13)
C10 C9 1.396(13)
C10 C11 1.407(13)
C10 C14 1.481(13)
C41 C42 1.388(15)
C41 C40 1.399(14)
C8 C9 1.391(13)
C8 C7 1.493(13)
C2 C3 1.392(13)
C2 C1 1.440(13)
C38 C39 1.395(14)
C38 C37 1.500(13)
C52 C54 1.513(15)
C52 C53 1.516(16)
C52 C51 1.540(14)
C52 C55 1.541(15)
C11 C12 1.345(14)
C1 C6 1.389(13)
C33 C32 1.394(14)
C33 C34 1.407(15)
C4 C5 1.389(14)
C4 C3 1.396(14)
C32 C31 1.404(14)
C17 C16 1.366(14)
C17 C18 1.376(15)
C36 C31 1.389(14)
C36 C35 1.402(15)
C16 C15 1.437(14)
C20 C19 1.378(15)
C20 C15 1.395(13)
C39 C40 1.378(14)
C46 C47 1.392(14)
C46 C45 1.419(15)
C6 C5 1.380(14)
C47 C48 1.372(15)
C50 C49 1.383(16)
C50 C45 1.385(14)
C35 C34 1.369(15)
C40 C44 1.498(14)
C56 C57 1.544(14)
C21 C22 1.546(14)
C30 C27 1.527(14)
C26 C27 1.557(14)
C57 C59 1.512(15)
C57 C60 1.521(15)
C57 C58 1.524(14)
C19 C18 1.382(16)
C27 C28 1.517(15)
C27 C29 1.551(13)
C22 C24 1.521(15)
C22 C25 1.526(16)
C22 C23 1.530(14)
C49 C48 1.410(17)
O61 C64 1.427(12)
O61 C61 1.463(14)
C61 C62 1.493(17)
C64 C63 1.502(16)
C63 C62 1.477(18)
O71 C71 1.428(15)
O71 C74 1.467(16)
C71 C72 1.49(2)
C74 C73 1.44(2)
C73 C72 1.55(2)
C84 C83 1.47(3)
C94 C93 1.50(3)
C93 C92 1.37(3)
